data_2238546
loop_
_publ_author_name
'Ezzine Yahmed, Safa'
'Nasri, Rawia'
'Zid, Mohamed Faouzi'
'Driss, Ahmed'

_publ_section_title
;
 Lithium vanado(V)molybdate(VI), Li[VMoO~6~]
;
_journal_coeditor_code RU2052
_journal_issue 9
_journal_name_full 'Acta Crystallographica Section E'
_journal_page_first i57
_journal_page_last i58
_journal_paper_doi 10.1107/S1600536813022411
_journal_volume 69
_journal_year 2013
_chemical_formula_iupac 'Li Mo V O6'
_chemical_formula_moiety 'Mo O6 V, Li'
_chemical_formula_sum 'Li Mo O6 V'
_chemical_formula_weight 249.82
_chemical_name_systematic
;
Lithium vanado(V)molybdate(VI)
;
_space_group_IT_number 12
_symmetry_cell_setting monoclinic
_symmetry_space_group_name_Hall '-C 2y'
_symmetry_space_group_name_H-M 'C 1 2/m 1'
_atom_sites_solution_primary direct
_atom_sites_solution_secondary difmap
_audit_creation_method SHELXL-97
_cell_angle_alpha 90.00
_cell_angle_beta 111.669(6)
_cell_angle_gamma 90.00
_cell_formula_units_Z 2
_cell_length_a 9.3555(9)
_cell_length_b 3.6432(5)
_cell_length_c 6.6887(7)
_cell_measurement_reflns_used 25
_cell_measurement_temperature 298(2)
_cell_measurement_theta_max 16
_cell_measurement_theta_min 11
_cell_volume 211.87(4)
_computing_cell_refinement 'CAD-4 EXPRESS (Duisenberg, 1992; Mac\'i\<cek & Yordanov, 1992)'
_computing_data_collection 'CAD-4 EXPRESS (Duisenberg, 1992; Mac\'i\<cek & Yordanov, 1992)'
_computing_data_reduction 'XCAD4 (Harms & Wocadlo, 1995)'
_computing_molecular_graphics 'DIAMOND (Brandenburg, 1998)'
_computing_publication_material 'WinGX (Farrugia, 2012)'
_computing_structure_refinement 'SHELXL97 (Sheldrick, 2008)'
_computing_structure_solution 'SHELXS97 (Sheldrick, 2008)'
_diffrn_ambient_temperature 298(2)
_diffrn_measured_fraction_theta_full 1.000
_diffrn_measured_fraction_theta_max 1.000
_diffrn_measurement_device_type 'Enraf Nonius CAD4'
_diffrn_measurement_method \w/2\q
_diffrn_radiation_monochromator graphite
_diffrn_radiation_source 'fine-focus sealed tube'
_diffrn_radiation_type MoK\a
_diffrn_radiation_wavelength 0.71073
_diffrn_reflns_av_R_equivalents 0.0177
_diffrn_reflns_av_sigmaI/netI 0.0169
_diffrn_reflns_limit_h_max 12
_diffrn_reflns_limit_h_min -12
_diffrn_reflns_limit_k_max 1
_diffrn_reflns_limit_k_min -5
_diffrn_reflns_limit_l_max 9
_diffrn_reflns_limit_l_min -9
_diffrn_reflns_number 876
_diffrn_reflns_theta_full 29.96
_diffrn_reflns_theta_max 29.96
_diffrn_reflns_theta_min 3.28
_diffrn_standards_decay_% 1.1
_diffrn_standards_interval_time 120
_diffrn_standards_number 2
_exptl_absorpt_coefficient_mu 5.095
_exptl_absorpt_correction_T_max 0.498
_exptl_absorpt_correction_T_min 0.274
_exptl_absorpt_correction_type psi-scan
_exptl_absorpt_process_details '(North <i>et al.</i>, 1968)'
_exptl_crystal_colour YELLOW
_exptl_crystal_density_diffrn 3.916
_exptl_crystal_density_method 'not measured'
_exptl_crystal_description prism
_exptl_crystal_F_000 232
_exptl_crystal_size_max 0.29
_exptl_crystal_size_mid 0.22
_exptl_crystal_size_min 0.14
_refine_diff_density_max 0.895
_refine_diff_density_min -0.567
_refine_ls_extinction_coef 0.008(2)
_refine_ls_extinction_expression Fc^*^=kFc[1+0.001xFc^2^\l^3^/sin(2\q)]^-1/4^
_refine_ls_extinction_method 'SHELXL97 (Sheldrick, 2008)'
_refine_ls_goodness_of_fit_ref 1.158
_refine_ls_matrix_type full
_refine_ls_number_parameters 30
_refine_ls_number_reflns 354
_refine_ls_number_restraints 0
_refine_ls_restrained_S_all 1.158
_refine_ls_R_factor_all 0.0179
_refine_ls_R_factor_gt 0.0175
_refine_ls_shift/su_max 0.000
_refine_ls_shift/su_mean 0.000
_refine_ls_structure_factor_coef Fsqd
_refine_ls_weighting_details 'calc w=1/[\s^2^(Fo^2^)+(0.0273P)^2^+0.9791P] where P=(Fo^2^+2Fc^2^)/3'
_refine_ls_weighting_scheme calc
_refine_ls_wR_factor_gt 0.0519
_refine_ls_wR_factor_ref 0.0520
_reflns_number_gt 350
_reflns_number_total 354
_reflns_threshold_expression I>2\s(I)
_cod_data_source_file ru2052.cif
_cod_data_source_block I
_cod_original_sg_symbol_H-M 'C 2/m'
_cod_database_code 2238546
_cod_database_fobs_code 2238546

loop_
_symmetry_equiv_pos_as_xyz
'x, y, z'
'-x, y, -z'
'x+1/2, y+1/2, z'
'-x+1/2, y+1/2, -z'
'-x, -y, -z'
'x, -y, z'
'-x+1/2, -y+1/2, -z'
'x+1/2, -y+1/2, z'

loop_
_atom_site_type_symbol
_atom_site_label
_atom_site_fract_x
_atom_site_fract_y
_atom_site_fract_z
_atom_site_U_iso_or_equiv
_atom_site_adp_type
_atom_site_calc_flag
_atom_site_refinement_flags
_atom_site_occupancy
_atom_site_symmetry_multiplicity
Mo Mo 0.18622(4) 0.0000 0.65068(5) 0.00752(17) Uani d SP 0.50 2
V V 0.18622(4) 0.0000 0.65068(5) 0.00752(17) Uani d SP 0.50 2
Li Li 0.0000 0.0000 0.0000 0.0152(17) Uani d S 1 4
O O1 0.0259(3) 0.0000 0.7107(5) 0.0167(5) Uani d S 1 2
O O2 0.3080(3) 0.0000 0.4362(4) 0.0096(4) Uani d S 1 2
O O3 0.3319(3) 0.0000 0.8860(4) 0.0173(5) Uani d S 1 2

loop_
_atom_site_aniso_label
_atom_site_aniso_U_11
_atom_site_aniso_U_22
_atom_site_aniso_U_33
_atom_site_aniso_U_12
_atom_site_aniso_U_13
_atom_site_aniso_U_23
Mo 0.0082(2) 0.0049(2) 0.0100(2) 0.000 0.00406(14) 0.000
V 0.0082(2) 0.0049(2) 0.0100(2) 0.000 0.00406(14) 0.000
Li 0.015(4) 0.026(5) 0.006(3) 0.000 0.005(3) 0.000
O1 0.0108(10) 0.0092(12) 0.0320(14) 0.000 0.0102(10) 0.000
O2 0.0118(10) 0.0039(10) 0.0159(10) 0.000 0.0083(8) 0.000
O3 0.0131(11) 0.0221(15) 0.0151(11) 0.000 0.0032(9) 0.000

loop_
_atom_type_symbol
_atom_type_description
_atom_type_scat_dispersion_real
_atom_type_scat_dispersion_imag
_atom_type_scat_source
O O 0.0106 0.0060 'International Tables Vol C Tables 4.2.6.8 and 6.1.1.4'
Li Li -0.0003 0.0001 'International Tables Vol C Tables 4.2.6.8 and 6.1.1.4'
Mo Mo -1.6832 0.6857 'International Tables Vol C Tables 4.2.6.8 and 6.1.1.4'
V V 0.3005 0.5294 'International Tables Vol C Tables 4.2.6.8 and 6.1.1.4'

loop_
_geom_angle_atom_site_label_1
_geom_angle_atom_site_label_2
_geom_angle_atom_site_label_3
_geom_angle_site_symmetry_1
_geom_angle_site_symmetry_3
_geom_angle
O3 Mo O1 . . 105.39(14)
O3 Mo O2 . 7_546 100.50(8)
O1 Mo O2 . 7_546 101.46(7)
O3 Mo O2 . 7_556 100.50(8)
O1 Mo O2 . 7_556 101.46(7)
O2 Mo O2 7_546 7_556 143.35(14)
O3 Mo O2 . . 100.49(11)
O1 Mo O2 . . 154.13(13)
O2 Mo O2 7_546 . 73.43(7)
O2 Mo O2 7_556 . 73.43(7)
O3 Mo O1 . 5_556 177.79(11)
O1 Mo O1 . 5_556 76.83(14)
O2 Mo O1 7_546 5_556 78.93(8)
O2 Mo O1 7_556 5_556 78.93(8)
O2 Mo O1 . 5_556 77.30(9)
O1 Li O1 1_554 5_556 180.00(14)
O1 Li O3 1_554 7_556 90.48(8)
O1 Li O3 5_556 7_556 89.52(8)
O1 Li O3 1_554 3_444 89.52(8)
O1 Li O3 5_556 3_444 90.48(8)
O3 Li O3 7_556 3_444 180.00(14)
O1 Li O3 1_554 3_454 89.52(8)
O1 Li O3 5_556 3_454 90.48(8)
O3 Li O3 7_556 3_454 77.90(10)
O3 Li O3 3_444 3_454 102.10(10)
O1 Li O3 1_554 7_546 90.48(8)
O1 Li O3 5_556 7_546 89.52(8)
O3 Li O3 7_556 7_546 102.10(10)
O3 Li O3 3_444 7_546 77.90(10)
O3 Li O3 3_454 7_546 180.00(14)
Mo O1 Li . 1_556 130.75(16)
Mo O1 Mo . 5_556 103.17(14)
Li O1 Mo 1_556 5_556 126.08(11)
V O2 Mo 7_546 7_546 0.00(2)
V O2 V 7_546 7_556 143.35(14)
Mo O2 V 7_546 7_556 143.35(14)
V O2 Mo 7_546 7_556 143.35(14)
Mo O2 Mo 7_546 7_556 143.35(14)
V O2 Mo 7_556 7_556 0.00(2)
V O2 Mo 7_546 . 106.57(7)
Mo O2 Mo 7_546 . 106.57(7)
V O2 Mo 7_556 . 106.57(7)
Mo O2 Mo 7_556 . 106.57(7)
Mo O3 Li . 3_556 121.78(8)
Mo O3 Li . 3_546 121.78(8)
Li O3 Li 3_556 3_546 102.10(10)

loop_
_geom_bond_atom_site_label_1
_geom_bond_atom_site_label_2
_geom_bond_site_symmetry_2
_geom_bond_distance
Mo O3 . 1.659(3)
Mo O1 . 1.690(3)
Mo O2 7_546 1.9189(8)
Mo O2 7_556 1.9189(8)
Mo O2 . 2.136(2)
Mo O1 5_556 2.497(3)
Li O1 1_554 2.037(3)
Li O1 5_556 2.037(3)
Li O3 7_556 2.3423(16)
Li O3 3_444 2.3423(16)
Li O3 3_454 2.3423(16)
Li O3 7_546 2.3423(16)
O1 Li 1_556 2.037(3)
O1 Mo 5_556 2.497(3)
O2 V 7_546 1.9189(8)
O2 Mo 7_546 1.9189(8)
O2 V 7_556 1.9189(8)
O2 Mo 7_556 1.9189(8)
O3 Li 3_556 2.3423(16)
O3 Li 3_546 2.3423(16)
